data_9017850
loop_
_publ_author_name
'Kazheva, O. N.'
'Zubkova, N. V.'
'Schafer, C.'
'Chukanov, N. V.'
'Pekov, I. V.'
'Britvin, S. N.'
'Pushcharovsky, D. Y.'

_publ_section_title
;
 The pseudobrookite group: crystal chemical features of the
 armalcolite Fe2+ analogue
;
_journal_name_full 'Doklady Earth Sciences'
_journal_page_first 305
_journal_page_last 309
_journal_volume 497
_journal_year 2021
_chemical_compound_source 'Aljorra, Spain'
_chemical_formula_sum 'Fe1.21 Mg0.19 O5 Ti1.6'
_space_group_IT_number 63
_space_group_name_Hall '-C 2c 2'
_space_group_name_H-M_alt 'C m c m'
_symmetry_space_group_name_H-M 'C m c m'
_cell_angle_alpha 90
_cell_angle_beta 90
_cell_angle_gamma 90
_cell_length_a 3.7325
_cell_length_b 9.7649
_cell_length_c 9.9902
_cell_formula_units_Z 4
_cell_volume 364.118
_database_code_amcsd 0020983
_exptl_crystal_density_diffrn 4.174
_cod_data_source_file inputs/fixed/downloads/20/20867.cif
_cod_data_source_block 20867
_cod_original_formula_sum 'Fe1.21 Mg.19 Ti1.6 O5'
_cod_database_code 9017850
_amcsd_formula_title FeTi2O5

loop_
_space_group_symop_operation_xyz
x,y,z
1/2+x,1/2+y,z
x,-y,1/2+z
1/2+x,1/2-y,1/2+z
-x,y,1/2-z
1/2-x,1/2+y,1/2-z
-x,y,z
1/2-x,1/2+y,z
x,-y,-z
1/2+x,1/2-y,-z
x,y,1/2-z
1/2+x,1/2+y,1/2-z
-x,-y,1/2+z
1/2-x,1/2-y,1/2+z
-x,-y,-z
1/2-x,1/2-y,-z

loop_
_atom_site_label
_atom_site_fract_x
_atom_site_fract_y
_atom_site_fract_z
_atom_site_occupancy
_atom_site_U_iso_or_equiv
FeM1 0.00000 0.18945 0.75000 0.51000 0.00720
MgM1 0.00000 0.18945 0.75000 0.19000 0.00720
TiM1 0.00000 0.18945 0.75000 0.30000 0.00720
TiM2 0.00000 0.13558 0.43583 0.65000 0.00670
FeM2 0.00000 0.13558 0.43583 0.35000 0.00670
O1 0.00000 0.31120 0.56990 1.00000 0.00880
O2 0.50000 0.26540 0.75000 1.00000 0.00920
O3 0.00000 0.04720 0.61580 1.00000 0.01010

loop_
_cod_related_entry_id
_cod_related_entry_database
_cod_related_entry_code
1 AMCSD 0020983
